data_4348279
loop_
_publ_author_name
'Choubey, Bimba'
'Radhakrishna, Latchupatula'
'Mague, Joel T.'
'Balakrishna, Maravanji S.'

_publ_section_title
;
 Two Triazole-Based Phosphine Ligands Prepared via Temperature-Mediated
 Li/H Exchange: Cu(I) and Au(I) Complexes and Structural Studies.
;
_journal_issue 17
_journal_name_full 'Inorganic chemistry'
_journal_page_first 8514
_journal_page_last 8526
_journal_paper_doi 10.1021/acs.inorgchem.6b01094
_journal_volume 55
_journal_year 2016
_chemical_formula_moiety 'C26 H20 N3 P'
_chemical_formula_sum 'C26 H20 N3 P'
_chemical_formula_weight 405.42
_space_group_crystal_system monoclinic
_space_group_IT_number 14
_space_group_name_Hall '-P 2ybc'
_space_group_name_H-M_alt 'P 1 21/c 1'
_atom_sites_solution_hydrogens geom
_audit_creation_method SHELXL-2014/7
_cell_angle_alpha 90
_cell_angle_beta 108.833(11)
_cell_angle_gamma 90
_cell_formula_units_Z 4
_cell_length_a 13.2112(14)
_cell_length_b 11.1621(9)
_cell_length_c 14.5906(14)
_cell_measurement_reflns_used 12861
_cell_measurement_temperature 100(2)
_cell_measurement_theta_max 31.3840
_cell_measurement_theta_min 2.4200
_cell_volume 2036.4(4)
_computing_cell_refinement 'CrysAlisPro 1.171.38.41 (Rigaku OD, 2015)'
_computing_data_collection 'CrysAlisPro 1.171.38.41 (Rigaku OD, 2015)'
_computing_data_reduction 'CrysAlisPro 1.171.38.41 (Rigaku OD, 2015)'
_computing_molecular_graphics 'Olex2 (Dolomanov et al., 2009)'
_computing_publication_material 'Olex2 (Dolomanov et al., 2009)'
_computing_structure_refinement 'SHELXL-2014/7 (Sheldrick, 2014)'
_computing_structure_solution 'ShelXT (Sheldrick, 2015)'
_diffrn_ambient_temperature 100(2)
_diffrn_measured_fraction_theta_full 0.997
_diffrn_measured_fraction_theta_max 0.997
_diffrn_measurement_device_type 'Rigaku Saturn724'
_diffrn_measurement_method '\w scans'
_diffrn_radiation_type MoK\a
_diffrn_radiation_wavelength 0.71073
_diffrn_reflns_av_R_equivalents 0.0720
_diffrn_reflns_av_unetI/netI 0.0297
_diffrn_reflns_Laue_measured_fraction_full 0.997
_diffrn_reflns_Laue_measured_fraction_max 0.997
_diffrn_reflns_limit_h_max 15
_diffrn_reflns_limit_h_min -15
_diffrn_reflns_limit_k_max 13
_diffrn_reflns_limit_k_min -13
_diffrn_reflns_limit_l_max 17
_diffrn_reflns_limit_l_min -17
_diffrn_reflns_number 20160
_diffrn_reflns_point_group_measured_fraction_full 0.997
_diffrn_reflns_point_group_measured_fraction_max 0.997
_diffrn_reflns_theta_full 24.997
_diffrn_reflns_theta_max 24.997
_diffrn_reflns_theta_min 1.629
_diffrn_source 'fine-focus sealed X-ray tube'
_exptl_absorpt_coefficient_mu 0.153
_exptl_absorpt_correction_T_max 1
_exptl_absorpt_correction_T_min 0.70721
_exptl_absorpt_correction_type numerical
_exptl_crystal_colour colourless
_exptl_crystal_density_diffrn 1.322
_exptl_crystal_description prism
_exptl_crystal_F_000 848
_exptl_crystal_size_max 0.23
_exptl_crystal_size_mid 0.2
_exptl_crystal_size_min 0.16
_refine_diff_density_max 0.333
_refine_diff_density_min -0.382
_refine_diff_density_rms 0.077
_refine_ls_extinction_method none
_refine_ls_goodness_of_fit_ref 1.037
_refine_ls_hydrogen_treatment constr
_refine_ls_matrix_type full
_refine_ls_number_parameters 271
_refine_ls_number_reflns 3580
_refine_ls_number_restraints 284
_refine_ls_restrained_S_all 0.996
_refine_ls_R_factor_all 0.0454
_refine_ls_R_factor_gt 0.0411
_refine_ls_shift/su_max 0.001
_refine_ls_shift/su_mean 0.000
_refine_ls_structure_factor_coef Fsqd
_refine_ls_weighting_details 'w=1/[\s^2^(Fo^2^)+(0.0520P)^2^+1.5352P] where P=(Fo^2^+2Fc^2^)/3'
_refine_ls_weighting_scheme calc
_refine_ls_wR_factor_gt 0.1021
_refine_ls_wR_factor_ref 0.1059
_reflns_Friedel_coverage 0.000
_reflns_number_gt 3300
_reflns_number_total 3580
_reflns_threshold_expression 'I > 2\s(I)'
_cod_data_source_file ic6b01094_si_003.cif
_cod_data_source_block shelx
_cod_original_sg_symbol_H-M 'P 21/c'
_cod_database_code 4348279
_shelx_shelxl_version_number 2014/7
_shelx_space_group_comment
;
The symmetry employed for this shelxl refinement is uniquely defined
by the following loop, which should always be used as a source of
symmetry information in preference to the above space-group names.
They are only intended as comments.
;

loop_
_space_group_symop_operation_xyz
'x, y, z'
'-x, y+1/2, -z+1/2'
'-x, -y, -z'
'x, -y-1/2, z-1/2'

loop_
_atom_site_label
_atom_site_type_symbol
_atom_site_fract_x
_atom_site_fract_y
_atom_site_fract_z
_atom_site_U_iso_or_equiv
_atom_site_adp_type
_atom_site_occupancy
_atom_site_site_symmetry_order
_atom_site_calc_flag
_atom_site_refinement_flags_posn
_atom_site_refinement_flags_adp
P1 P 0.33088(3) 0.38319(4) 0.51844(3) 0.01671(14) Uani 1 1 d . U
N1 N 0.19768(12) 0.57463(13) 0.55470(11) 0.0223(3) Uani 1 1 d . U
N3 N 0.25609(12) 0.58732(13) 0.71028(10) 0.0220(3) Uani 1 1 d . U
N2 N 0.19092(12) 0.63627(13) 0.63242(10) 0.0226(3) Uani 1 1 d . U
C8 C 0.30556(12) 0.49389(14) 0.68315(11) 0.0127(3) Uani 1 1 d . U
C22 C 0.27062(13) 0.15802(15) 0.44696(12) 0.0194(4) Uani 1 1 d . U
H22 H 0.3366 0.1604 0.4341 0.023 Uiso 1 1 calc R U
C20 C 0.22387(14) 0.42703(16) 0.31880(13) 0.0225(4) Uani 1 1 d . U
H20 H 0.1768 0.3632 0.3201 0.027 Uiso 1 1 calc R U
C1 C 0.13254(13) 0.61240(15) 0.45894(12) 0.0170(3) Uani 1 1 d . U
C16 C 0.37296(14) 0.55157(16) 0.39864(13) 0.0216(4) Uani 1 1 d . U
H16 H 0.4294 0.5734 0.4554 0.026 Uiso 1 1 calc R U
C9 C 0.38395(13) 0.42266(16) 0.75471(12) 0.0187(4) Uani 1 1 d . U
C7 C 0.27079(13) 0.48357(15) 0.58405(11) 0.0163(3) Uani 1 1 d . U
C2 C 0.04551(14) 0.54477(16) 0.40590(12) 0.0215(4) Uani 1 1 d . U
H2 H 0.0291 0.4716 0.4312 0.026 Uiso 1 1 calc R U
C26 C 0.14307(13) 0.25081(16) 0.50929(12) 0.0197(4) Uani 1 1 d . U
H26 H 0.1209 0.3165 0.5396 0.024 Uiso 1 1 calc R U
C15 C 0.30365(13) 0.45927(15) 0.40247(12) 0.0179(4) Uani 1 1 d . U
C21 C 0.23906(13) 0.25666(15) 0.48961(11) 0.0172(3) Uani 1 1 d . U
C23 C 0.20735(14) 0.05700(16) 0.42315(12) 0.0215(4) Uani 1 1 d . U
H23 H 0.2297 -0.0096 0.3939 0.026 Uiso 1 1 calc R U
C24 C 0.11150(15) 0.05290(16) 0.44186(12) 0.0236(4) Uani 1 1 d . U
H24 H 0.0675 -0.0163 0.4252 0.028 Uiso 1 1 calc R U
C3 C -0.01708(14) 0.58442(17) 0.31611(13) 0.0226(4) Uani 1 1 d . U
H3 H -0.0779 0.5393 0.2801 0.027 Uiso 1 1 calc R U
C14 C 0.38569(14) 0.29903(16) 0.74567(12) 0.0213(4) Uani 1 1 d . U
H14 H 0.3343 0.2604 0.6929 0.026 Uiso 1 1 calc R U
C25 C 0.07974(14) 0.14951(17) 0.48476(13) 0.0240(4) Uani 1 1 d . U
H25 H 0.0137 0.1465 0.4976 0.029 Uiso 1 1 calc R U
C17 C 0.36041(15) 0.61179(16) 0.31283(15) 0.0276(4) Uani 1 1 d . U
H17 H 0.4077 0.6752 0.3109 0.033 Uiso 1 1 calc R U
C6 C 0.15701(14) 0.71794(16) 0.42123(13) 0.0234(4) Uani 1 1 d . U
H6 H 0.2161 0.7649 0.4581 0.028 Uiso 1 1 calc R U
C18 C 0.27970(16) 0.57989(18) 0.23061(14) 0.0296(4) Uani 1 1 d . U
H18 H 0.2704 0.6219 0.1718 0.036 Uiso 1 1 calc R U
C10 C 0.45692(14) 0.47898(17) 0.83292(13) 0.0241(4) Uani 1 1 d . U
H10 H 0.4549 0.5635 0.8401 0.029 Uiso 1 1 calc R U
C4 C 0.00781(14) 0.68903(16) 0.27800(13) 0.0235(4) Uani 1 1 d . U
H4 H -0.0355 0.7156 0.2159 0.028 Uiso 1 1 calc R U
C13 C 0.46195(14) 0.23221(17) 0.81325(13) 0.0250(4) Uani 1 1 d . U
H13 H 0.4636 0.1476 0.8067 0.030 Uiso 1 1 calc R U
C11 C 0.53255(15) 0.41136(19) 0.90029(13) 0.0288(4) Uani 1 1 d . U
H11 H 0.5829 0.4496 0.9540 0.035 Uiso 1 1 calc R U
C12 C 0.53587(14) 0.28831(19) 0.89038(13) 0.0285(4) Uani 1 1 d . U
H12 H 0.5889 0.2425 0.9366 0.034 Uiso 1 1 calc R U
C5 C 0.09570(15) 0.75500(16) 0.33024(13) 0.0268(4) Uani 1 1 d . U
H5 H 0.1140 0.8261 0.3034 0.032 Uiso 1 1 calc R U
C19 C 0.21196(15) 0.48681(18) 0.23314(13) 0.0276(4) Uani 1 1 d . U
H19 H 0.1570 0.4638 0.1757 0.033 Uiso 1 1 calc R U

loop_
_atom_site_aniso_label
_atom_site_aniso_U_11
_atom_site_aniso_U_22
_atom_site_aniso_U_33
_atom_site_aniso_U_23
_atom_site_aniso_U_13
_atom_site_aniso_U_12
P1 0.0164(2) 0.0182(2) 0.0165(2) -0.00235(16) 0.00665(17) -0.00182(16)
N1 0.0242(8) 0.0215(8) 0.0221(8) -0.0020(6) 0.0089(6) -0.0017(6)
N3 0.0266(8) 0.0217(8) 0.0182(7) -0.0025(6) 0.0079(6) -0.0005(6)
N2 0.0272(8) 0.0216(8) 0.0200(8) -0.0036(6) 0.0091(6) 0.0010(6)
C8 0.0141(7) 0.0134(7) 0.0113(7) -0.0011(6) 0.0052(6) -0.0030(6)
C22 0.0193(8) 0.0216(9) 0.0179(8) 0.0005(7) 0.0067(7) 0.0005(7)
C20 0.0225(9) 0.0246(9) 0.0229(9) -0.0014(7) 0.0110(7) -0.0023(7)
C1 0.0167(8) 0.0187(8) 0.0161(8) -0.0012(6) 0.0061(7) 0.0034(6)
C16 0.0208(8) 0.0201(9) 0.0264(9) -0.0012(7) 0.0110(7) -0.0003(7)
C9 0.0182(8) 0.0247(9) 0.0150(8) 0.0025(7) 0.0077(7) -0.0008(7)
C7 0.0165(8) 0.0170(8) 0.0155(8) -0.0005(6) 0.0053(6) -0.0028(6)
C2 0.0231(9) 0.0228(9) 0.0201(9) -0.0003(7) 0.0090(7) -0.0034(7)
C26 0.0212(8) 0.0226(9) 0.0168(8) 0.0013(7) 0.0083(7) 0.0001(7)
C15 0.0188(8) 0.0192(8) 0.0191(8) -0.0013(7) 0.0107(7) 0.0024(7)
C21 0.0189(8) 0.0185(8) 0.0134(8) 0.0013(6) 0.0043(6) -0.0010(7)
C23 0.0267(9) 0.0188(9) 0.0176(8) -0.0002(7) 0.0050(7) 0.0006(7)
C24 0.0266(9) 0.0220(9) 0.0204(9) 0.0024(7) 0.0051(7) -0.0071(7)
C3 0.0193(8) 0.0274(9) 0.0199(9) -0.0029(7) 0.0048(7) -0.0015(7)
C14 0.0241(9) 0.0247(9) 0.0175(8) 0.0017(7) 0.0101(7) -0.0012(7)
C25 0.0225(9) 0.0288(10) 0.0231(9) 0.0048(8) 0.0108(7) -0.0035(8)
C17 0.0282(10) 0.0218(9) 0.0380(11) 0.0058(8) 0.0182(9) 0.0004(8)
C6 0.0236(9) 0.0208(9) 0.0228(9) -0.0011(7) 0.0034(7) -0.0035(7)
C18 0.0341(10) 0.0312(10) 0.0280(10) 0.0104(8) 0.0162(9) 0.0095(9)
C10 0.0239(9) 0.0264(9) 0.0218(9) 0.0010(7) 0.0073(7) -0.0057(7)
C4 0.0256(9) 0.0246(9) 0.0186(8) 0.0010(7) 0.0048(7) 0.0067(7)
C13 0.0275(9) 0.0266(9) 0.0259(9) 0.0074(8) 0.0156(8) 0.0039(8)
C11 0.0217(9) 0.0414(11) 0.0208(9) 0.0041(8) 0.0033(7) -0.0070(8)
C12 0.0204(9) 0.0398(11) 0.0267(10) 0.0137(8) 0.0095(8) 0.0049(8)
C5 0.0343(10) 0.0192(9) 0.0250(9) 0.0049(7) 0.0070(8) -0.0004(8)
C19 0.0267(9) 0.0353(11) 0.0209(9) 0.0006(8) 0.0080(8) 0.0023(8)

loop_
_atom_type_symbol
_atom_type_description
_atom_type_scat_dispersion_real
_atom_type_scat_dispersion_imag
_atom_type_scat_source
C C 0.0033 0.0016 'International Tables Vol C Tables 4.2.6.8 and 6.1.1.4'
H H 0.0000 0.0000 'International Tables Vol C Tables 4.2.6.8 and 6.1.1.4'
N N 0.0061 0.0033 'International Tables Vol C Tables 4.2.6.8 and 6.1.1.4'
P P 0.1023 0.0942 'International Tables Vol C Tables 4.2.6.8 and 6.1.1.4'

loop_
_geom_angle_atom_site_label_1
_geom_angle_atom_site_label_2
_geom_angle_atom_site_label_3
_geom_angle
C7 P1 C21 103.21(7)
C7 P1 C15 102.31(7)
C21 P1 C15 103.29(8)
N2 N1 C7 110.20(14)
N2 N1 C1 118.77(14)
C7 N1 C1 131.03(14)
N2 N3 C8 108.24(13)
N3 N2 N1 108.27(14)
N3 C8 C7 110.05(14)
N3 C8 C9 120.78(14)
C7 C8 C9 129.15(15)
C23 C22 C21 120.93(16)
C23 C22 H22 119.5
C21 C22 H22 119.5
C15 C20 C19 120.45(17)
C15 C20 H20 119.8
C19 C20 H20 119.8
C6 C1 C2 120.08(16)
C6 C1 N1 119.34(15)
C2 C1 N1 120.57(15)
C17 C16 C15 120.53(17)
C17 C16 H16 119.7
C15 C16 H16 119.7
C10 C9 C14 120.11(16)
C10 C9 C8 119.38(16)
C14 C9 C8 120.51(15)
N1 C7 C8 103.24(14)
N1 C7 P1 132.58(12)
C8 C7 P1 123.54(13)
C3 C2 C1 119.46(17)
C3 C2 H2 120.3
C1 C2 H2 120.3
C25 C26 C21 120.09(16)
C25 C26 H26 120.0
C21 C26 H26 120.0
C20 C15 C16 118.86(16)
C20 C15 P1 124.47(13)
C16 C15 P1 116.56(13)
C26 C21 C22 118.68(15)
C26 C21 P1 124.99(13)
C22 C21 P1 116.30(12)
C24 C23 C22 119.83(16)
C24 C23 H23 120.1
C22 C23 H23 120.1
C25 C24 C23 119.82(16)
C25 C24 H24 120.1
C23 C24 H24 120.1
C2 C3 C4 120.53(17)
C2 C3 H3 119.7
C4 C3 H3 119.7
C13 C14 C9 120.05(17)
C13 C14 H14 120.0
C9 C14 H14 120.0
C24 C25 C26 120.63(16)
C24 C25 H25 119.7
C26 C25 H25 119.7
C18 C17 C16 119.89(17)
C18 C17 H17 120.1
C16 C17 H17 120.1
C5 C6 C1 119.97(16)
C5 C6 H6 120.0
C1 C6 H6 120.0
C17 C18 C19 120.04(17)
C17 C18 H18 120.0
C19 C18 H18 120.0
C11 C10 C9 119.39(18)
C11 C10 H10 120.3
C9 C10 H10 120.3
C3 C4 C5 119.85(17)
C3 C4 H4 120.1
C5 C4 H4 120.1
C14 C13 C12 119.94(18)
C14 C13 H13 120.0
C12 C13 H13 120.0
C10 C11 C12 120.62(18)
C10 C11 H11 119.7
C12 C11 H11 119.7
C13 C12 C11 119.87(17)
C13 C12 H12 120.1
C11 C12 H12 120.1
C6 C5 C4 120.07(17)
C6 C5 H5 120.0
C4 C5 H5 120.0
C18 C19 C20 120.20(18)
C18 C19 H19 119.9
C20 C19 H19 119.9

loop_
_geom_bond_atom_site_label_1
_geom_bond_atom_site_label_2
_geom_bond_distance
P1 C7 1.8146(17)
P1 C21 1.8204(17)
P1 C15 1.8224(17)
N1 N2 1.354(2)
N1 C7 1.372(2)
N1 C1 1.447(2)
N3 N2 1.303(2)
N3 C8 1.356(2)
C8 C7 1.373(2)
C8 C9 1.448(2)
C22 C23 1.380(2)
C22 C21 1.393(2)
C22 H22 0.9500
C20 C15 1.378(2)
C20 C19 1.380(3)
C20 H20 0.9500
C1 C6 1.382(2)
C1 C2 1.384(2)
C16 C17 1.383(3)
C16 C15 1.391(2)
C16 H16 0.9500
C9 C10 1.384(2)
C9 C14 1.387(3)
C2 C3 1.377(2)
C2 H2 0.9500
C26 C25 1.383(3)
C26 C21 1.389(2)
C26 H26 0.9500
C23 C24 1.380(3)
C23 H23 0.9500
C24 C25 1.379(3)
C24 H24 0.9500
C3 C4 1.378(3)
C3 H3 0.9500
C14 C13 1.379(2)
C14 H14 0.9500
C25 H25 0.9500
C17 C18 1.370(3)
C17 H17 0.9500
C6 C5 1.377(3)
C6 H6 0.9500
C18 C19 1.379(3)
C18 H18 0.9500
C10 C11 1.378(3)
C10 H10 0.9500
C4 C5 1.378(3)
C4 H4 0.9500
C13 C12 1.379(3)
C13 H13 0.9500
C11 C12 1.383(3)
C11 H11 0.9500
C12 H12 0.9500
C5 H5 0.9500
C19 H19 0.9500

loop_
_geom_torsion_atom_site_label_1
_geom_torsion_atom_site_label_2
_geom_torsion_atom_site_label_3
_geom_torsion_atom_site_label_4
_geom_torsion
C8 N3 N2 N1 0.18(18)
C7 N1 N2 N3 -0.63(19)
C1 N1 N2 N3 -179.80(14)
N2 N3 C8 C7 0.34(19)
N2 N3 C8 C9 179.35(14)
N2 N1 C1 C6 71.0(2)
C7 N1 C1 C6 -107.9(2)
N2 N1 C1 C2 -108.00(18)
C7 N1 C1 C2 73.0(2)
N3 C8 C9 C10 -40.6(2)
C7 C8 C9 C10 138.15(18)
N3 C8 C9 C14 138.86(17)
C7 C8 C9 C14 -42.3(2)
N2 N1 C7 C8 0.80(17)
C1 N1 C7 C8 179.83(16)
N2 N1 C7 P1 -169.98(13)
C1 N1 C7 P1 9.0(3)
N3 C8 C7 N1 -0.69(18)
C9 C8 C7 N1 -179.59(16)
N3 C8 C7 P1 171.17(12)
C9 C8 C7 P1 -7.7(2)
C21 P1 C7 N1 -89.88(17)
C15 P1 C7 N1 17.16(18)
C21 P1 C7 C8 100.90(14)
C15 P1 C7 C8 -152.06(14)
C6 C1 C2 C3 -0.9(3)
N1 C1 C2 C3 178.11(15)
C19 C20 C15 C16 -1.1(3)
C19 C20 C15 P1 -177.26(14)
C17 C16 C15 C20 1.5(3)
C17 C16 C15 P1 177.96(13)
C7 P1 C15 C20 -102.04(15)
C21 P1 C15 C20 4.93(16)
C7 P1 C15 C16 81.73(14)
C21 P1 C15 C16 -171.30(13)
C25 C26 C21 C22 -1.4(2)
C25 C26 C21 P1 -179.51(13)
C23 C22 C21 C26 1.0(2)
C23 C22 C21 P1 179.34(13)
C7 P1 C21 C26 4.56(16)
C15 P1 C21 C26 -101.74(15)
C7 P1 C21 C22 -173.64(12)
C15 P1 C21 C22 80.06(14)
C21 C22 C23 C24 -0.2(3)
C22 C23 C24 C25 -0.4(3)
C1 C2 C3 C4 1.5(3)
C10 C9 C14 C13 -1.7(2)
C8 C9 C14 C13 178.79(15)
C23 C24 C25 C26 0.0(3)
C21 C26 C25 C24 0.8(3)
C15 C16 C17 C18 -0.5(3)
C2 C1 C6 C5 -0.9(3)
N1 C1 C6 C5 -179.97(16)
C16 C17 C18 C19 -0.9(3)
C14 C9 C10 C11 1.4(3)
C8 C9 C10 C11 -179.06(16)
C2 C3 C4 C5 -0.3(3)
C9 C14 C13 C12 0.6(3)
C9 C10 C11 C12 -0.1(3)
C14 C13 C12 C11 0.7(3)
C10 C11 C12 C13 -1.0(3)
C1 C6 C5 C4 2.2(3)
C3 C4 C5 C6 -1.5(3)
C17 C18 C19 C20 1.3(3)
C15 C20 C19 C18 -0.3(3)
